data_2215643
loop_
_publ_author_name
'Harrison, William T. A.'

_publ_section_title
;
 Tetrahydropyrimidin-2-ylideneammonium camphor-10-sulfonate
;
_journal_coeditor_code RN2027
_journal_issue 10
_journal_name_full 'Acta Crystallographica Section E'
_journal_page_first o4058
_journal_page_last o4058
_journal_paper_doi 10.1107/S160053680704442X
_journal_volume 63
_journal_year 2007
_chemical_formula_iupac 'C4 H10 N3 + , C10 H15 O4 S -'
_chemical_formula_moiety 'C4 H10 N3 + , C10 H15 O4 S -'
_chemical_formula_sum 'C14 H25 N3 O4 S'
_chemical_formula_weight 331.43
_chemical_name_common
;
Tetrahydropyrimidin-2-ylideneammonium camphor-10-sulfonate
;
_chemical_name_systematic
;
Tetrahydropyrimidin-2-ylideneammonium 2-oxobornane-10-sulfonate
;
_space_group_IT_number 4
_symmetry_cell_setting monoclinic
_symmetry_space_group_name_Hall 'P 2yb'
_symmetry_space_group_name_H-M 'P 1 21 1'
_atom_sites_solution_hydrogens mixed
_atom_sites_solution_primary direct
_atom_sites_solution_secondary difmap
_audit_creation_method SHELXL97
_cell_angle_alpha 90.00
_cell_angle_beta 102.8990(10)
_cell_angle_gamma 90.00
_cell_formula_units_Z 2
_cell_length_a 7.4207(4)
_cell_length_b 7.3115(4)
_cell_length_c 16.4210(10)
_cell_measurement_reflns_used 3004
_cell_measurement_temperature 293(2)
_cell_measurement_theta_max 24.99
_cell_measurement_theta_min 2.82
_cell_volume 868.46(9)
_computing_cell_refinement 'SAINT (Bruker, 1999)'
_computing_data_collection 'SMART (Bruker, 1999)'
_computing_data_reduction 'SAINT (Bruker, 1999)'
_computing_molecular_graphics 'ORTEP-3 (Farrugia, 1997)'
_computing_publication_material 'SHELXL97 (Sheldrick, 1997)'
_computing_structure_refinement 'SHELXL97 (Sheldrick, 1997)'
_computing_structure_solution 'SHELXS97 (Sheldrick, 1997)'
_diffrn_ambient_temperature 293(2)
_diffrn_measured_fraction_theta_full 0.999
_diffrn_measured_fraction_theta_max 0.999
_diffrn_measurement_device_type 'Bruker SMART 1000 CCD'
_diffrn_measurement_method \w
_diffrn_radiation_monochromator graphite
_diffrn_radiation_source 'fine-focus sealed tube'
_diffrn_radiation_type MoK\a
_diffrn_radiation_wavelength 0.71073
_diffrn_reflns_av_R_equivalents 0.0166
_diffrn_reflns_av_sigmaI/netI 0.0245
_diffrn_reflns_limit_h_max 8
_diffrn_reflns_limit_h_min -8
_diffrn_reflns_limit_k_max 8
_diffrn_reflns_limit_k_min -8
_diffrn_reflns_limit_l_max 19
_diffrn_reflns_limit_l_min -16
_diffrn_reflns_number 5301
_diffrn_reflns_theta_full 24.99
_diffrn_reflns_theta_max 24.99
_diffrn_reflns_theta_min 1.27
_diffrn_standards_decay_% 0
_exptl_absorpt_coefficient_mu 0.207
_exptl_absorpt_correction_T_max 0.967
_exptl_absorpt_correction_T_min 0.860
_exptl_absorpt_correction_type multi-scan
_exptl_absorpt_process_details '(SADABS; Bruker, 1999)'
_exptl_crystal_colour colourless
_exptl_crystal_density_diffrn 1.267
_exptl_crystal_density_method 'not measured'
_exptl_crystal_description 'faceted chunk'
_exptl_crystal_F_000 356
_exptl_crystal_size_max 0.32
_exptl_crystal_size_mid 0.26
_exptl_crystal_size_min 0.17
_refine_diff_density_max 0.145
_refine_diff_density_min -0.304
_refine_ls_abs_structure_details 'Flack (1983), with 1341 Friedel pairs'
_refine_ls_abs_structure_Flack 0.17(9)
_refine_ls_extinction_method none
_refine_ls_goodness_of_fit_ref 1.087
_refine_ls_hydrogen_treatment mixed
_refine_ls_matrix_type full
_refine_ls_number_parameters 214
_refine_ls_number_reflns 3003
_refine_ls_number_restraints 1
_refine_ls_restrained_S_all 1.086
_refine_ls_R_factor_all 0.0417
_refine_ls_R_factor_gt 0.0356
_refine_ls_shift/su_max 0.000
_refine_ls_shift/su_mean 0.000
_refine_ls_structure_factor_coef Fsqd
_refine_ls_weighting_details 'calc w = 1/[\s^2^(Fo^2^)+(0.0532P)^2^+0.0964P] where P=(Fo^2^+2Fc^2^)/3'
_refine_ls_weighting_scheme calc
_refine_ls_wR_factor_gt 0.0947
_refine_ls_wR_factor_ref 0.0974
_reflns_number_gt 2630
_reflns_number_total 3003
_reflns_threshold_expression I>2\s(I)
_cod_data_source_file rn2027.cif
_cod_data_source_block I
_cod_depositor_comments
;
The following automatic conversions were performed:

'_atom_sites_solution_hydrogens' value 'difmap and geom' was changed
to 'mixed'.

Automatic conversion script
Id: cif_fix_values 6452 2018-10-05 10:23:21Z andrius 
;
_cod_original_sg_symbol_H-M 'P 21'
_cod_database_code 2215643
_cod_database_fobs_code 2215643

loop_
_symmetry_equiv_pos_as_xyz
'x, y, z'
'-x, y+1/2, -z'

loop_
_atom_site_type_symbol
_atom_site_label
_atom_site_fract_x
_atom_site_fract_y
_atom_site_fract_z
_atom_site_U_iso_or_equiv
_atom_site_adp_type
_atom_site_calc_flag
_atom_site_refinement_flags
_atom_site_occupancy
C C1 0.5794(3) 0.3098(6) 0.20808(13) 0.0443(5) Uani d . 1
H H1A 0.4756 0.2258 0.1970 0.053 Uiso calc R 1
H H1B 0.5307 0.4301 0.1904 0.053 Uiso calc R 1
C C2 0.7072(3) 0.2553(3) 0.15159(16) 0.0429(6) Uani d . 1
C C3 0.6026(4) 0.2795(4) 0.06007(18) 0.0592(9) Uani d . 1
C C4 0.7455(5) 0.2783(7) 0.00768(19) 0.0804(13) Uani d . 1
H H41 0.7483 0.3941 -0.0209 0.096 Uiso calc R 1
H H42 0.7233 0.1802 -0.0331 0.096 Uiso calc R 1
C C5 0.9240(5) 0.2470(4) 0.07361(19) 0.0636(8) Uani d . 1
H H51 1.0374 0.2795 0.0557 0.062(8) Uiso calc R 1
C C6 0.9151(5) 0.0456(5) 0.1020(2) 0.0736(10) Uani d . 1
H H61 0.8800 -0.0355 0.0543 0.088 Uiso calc R 1
H H62 1.0330 0.0063 0.1359 0.088 Uiso calc R 1
C C7 0.7654(5) 0.0506(4) 0.1535(2) 0.0567(7) Uani d . 1
H H71 0.8148 0.0100 0.2104 0.068 Uiso calc R 1
H H72 0.6612 -0.0263 0.1285 0.068 Uiso calc R 1
C C8 0.8908(4) 0.3566(4) 0.14960(17) 0.0496(8) Uani d . 1
C C9 0.8664(5) 0.5612(4) 0.1348(3) 0.0729(10) Uani d . 1
H H91 0.9728 0.6098 0.1181 0.109 Uiso calc R 1
H H92 0.8529 0.6199 0.1854 0.109 Uiso calc R 1
H H93 0.7581 0.5833 0.0916 0.109 Uiso calc R 1
C C10 1.0493(3) 0.3306(7) 0.22651(17) 0.0639(7) Uani d . 1
H H101 1.1640 0.3649 0.2130 0.096 Uiso calc R 1
H H102 1.0550 0.2046 0.2434 0.096 Uiso calc R 1
H H103 1.0280 0.4059 0.2713 0.096 Uiso calc R 1
S S1 0.66387(7) 0.31798(11) 0.31831(3) 0.03870(15) Uani d . 1
O O1 0.7694(3) 0.4848(3) 0.33660(15) 0.0523(6) Uani d . 1
O O2 0.7726(3) 0.1533(3) 0.34393(14) 0.0505(6) Uani d . 1
O O3 0.4966(2) 0.3208(4) 0.35201(10) 0.0505(4) Uani d . 1
O O4 0.4382(3) 0.2951(6) 0.03598(13) 0.0893(8) Uani d . 1
C C11 0.4246(3) 0.8182(6) 0.38435(16) 0.0498(5) Uani d . 1
C C12 0.1889(5) 0.6527(5) 0.4365(2) 0.0538(9) Uani d . 1
H H12A 0.2267 0.6427 0.4969 0.065 Uiso calc R 1
H H12B 0.1168 0.5452 0.4156 0.065 Uiso calc R 1
C C13 0.0735(3) 0.8206(6) 0.41374(18) 0.0586(6) Uani d . 1
H H13A -0.0258 0.8211 0.4435 0.070 Uiso calc R 1
H H13B 0.0185 0.8195 0.3543 0.070 Uiso calc R 1
C C14 0.1890(4) 0.9908(4) 0.4354(2) 0.0505(8) Uani d . 1
H H14A 0.1171 1.0976 0.4131 0.061 Uiso calc R 1
H H14B 0.2262 1.0039 0.4956 0.061 Uiso calc R 1
N N1 0.5722(3) 0.8172(6) 0.3510(2) 0.0822(9) Uani d . 1
H H1 0.629(6) 0.699(7) 0.345(3) 0.099 Uiso d . 1
H H2 0.627(7) 0.906(7) 0.350(3) 0.099 Uiso d . 1
N N2 0.3515(4) 0.6619(4) 0.4010(2) 0.0517(8) Uani d . 1
H H3 0.378(4) 0.570(5) 0.383(2) 0.062 Uiso d . 1
N N3 0.3521(4) 0.9775(4) 0.4001(2) 0.0527(8) Uani d . 1
H H4 0.408(5) 1.070(5) 0.394(2) 0.063 Uiso d . 1

loop_
_atom_site_aniso_label
_atom_site_aniso_U_11
_atom_site_aniso_U_22
_atom_site_aniso_U_33
_atom_site_aniso_U_12
_atom_site_aniso_U_13
_atom_site_aniso_U_23
C1 0.0366(10) 0.0506(13) 0.0443(11) 0.0004(17) 0.0063(9) -0.0012(17)
C2 0.0437(13) 0.0438(14) 0.0405(13) 0.0009(10) 0.0080(10) -0.0017(10)
C3 0.0616(17) 0.063(3) 0.0484(15) -0.0021(15) 0.0024(12) -0.0016(14)
C4 0.093(2) 0.106(4) 0.0437(15) -0.007(2) 0.0184(15) -0.0050(19)
C5 0.0656(18) 0.077(2) 0.0562(17) -0.0009(15) 0.0305(15) 0.0032(15)
C6 0.095(3) 0.065(2) 0.073(2) 0.012(2) 0.045(2) -0.0148(18)
C7 0.0696(19) 0.0443(16) 0.0607(19) -0.0002(15) 0.0238(15) -0.0062(14)
C8 0.0461(13) 0.052(2) 0.0529(14) 0.0002(12) 0.0152(11) 0.0028(12)
C9 0.080(2) 0.0486(19) 0.093(3) -0.0117(18) 0.024(2) 0.0163(19)
C10 0.0382(12) 0.089(2) 0.0655(16) 0.007(2) 0.0128(11) 0.001(2)
S1 0.0374(3) 0.0358(3) 0.0450(3) 0.0025(4) 0.0135(2) -0.0019(4)
O1 0.0490(14) 0.0429(12) 0.0678(16) -0.0062(11) 0.0189(11) -0.0168(11)
O2 0.0507(14) 0.0494(13) 0.0523(13) 0.0151(11) 0.0134(11) 0.0076(10)
O3 0.0512(8) 0.0438(8) 0.0642(10) 0.0014(14) 0.0293(7) -0.0024(13)
O4 0.0631(12) 0.134(2) 0.0595(12) -0.004(2) -0.0109(10) -0.0016(19)
C11 0.0422(11) 0.0410(11) 0.0669(14) -0.003(2) 0.0134(10) -0.004(2)
C12 0.054(2) 0.053(2) 0.057(2) -0.0091(17) 0.0194(17) -0.0034(17)
C13 0.0465(12) 0.0590(15) 0.0738(16) 0.000(2) 0.0210(11) -0.002(2)
C14 0.047(2) 0.045(2) 0.060(2) 0.0069(15) 0.0136(16) -0.0022(16)
N1 0.0653(14) 0.0459(13) 0.153(3) -0.001(2) 0.0619(16) -0.001(3)
N2 0.0480(18) 0.0379(17) 0.072(2) 0.0020(14) 0.0194(15) -0.0073(14)
N3 0.051(2) 0.0336(16) 0.078(2) 0.0030(14) 0.0253(16) -0.0037(14)

loop_
_atom_type_symbol
_atom_type_description
_atom_type_scat_dispersion_real
_atom_type_scat_dispersion_imag
_atom_type_scat_source
C C 0.0033 0.0016 'International Tables Vol C Tables 4.2.6.8 and 6.1.1.4'
H H 0.0000 0.0000 'International Tables Vol C Tables 4.2.6.8 and 6.1.1.4'
N N 0.0061 0.0033 'International Tables Vol C Tables 4.2.6.8 and 6.1.1.4'
O O 0.0106 0.0060 'International Tables Vol C Tables 4.2.6.8 and 6.1.1.4'
S S 0.1246 0.1234 'International Tables Vol C Tables 4.2.6.8 and 6.1.1.4'

loop_
_geom_angle_atom_site_label_1
_geom_angle_atom_site_label_2
_geom_angle_atom_site_label_3
_geom_angle
C2 C1 S1 120.23(15)
C2 C1 H1A 107.3
S1 C1 H1A 107.3
C2 C1 H1B 107.3
S1 C1 H1B 107.3
H1A C1 H1B 106.9
C1 C2 C3 108.6(2)
C1 C2 C7 116.6(2)
C3 C2 C7 102.0(2)
C1 C2 C8 123.8(2)
C3 C2 C8 100.2(2)
C7 C2 C8 102.6(2)
O4 C3 C4 127.2(3)
O4 C3 C2 125.9(3)
C4 C3 C2 106.9(2)
C3 C4 C5 101.8(2)
C3 C4 H41 111.4
C5 C4 H41 111.4
C3 C4 H42 111.4
C5 C4 H42 111.4
H41 C4 H42 109.3
C4 C5 C8 103.0(3)
C4 C5 C6 105.5(3)
C8 C5 C6 103.0(2)
C4 C5 H51 114.7
C8 C5 H51 114.7
C6 C5 H51 114.7
C7 C6 C5 103.1(2)
C7 C6 H61 111.1
C5 C6 H61 111.1
C7 C6 H62 111.1
C5 C6 H62 111.1
H61 C6 H62 109.1
C6 C7 C2 104.0(2)
C6 C7 H71 111.0
C2 C7 H71 111.0
C6 C7 H72 111.0
C2 C7 H72 111.0
H71 C7 H72 109.0
C9 C8 C10 107.2(3)
C9 C8 C5 114.6(3)
C10 C8 C5 111.6(3)
C9 C8 C2 113.4(2)
C10 C8 C2 115.9(2)
C5 C8 C2 93.9(2)
C8 C9 H91 109.5
C8 C9 H92 109.5
H91 C9 H92 109.5
C8 C9 H93 109.5
H91 C9 H93 109.5
H92 C9 H93 109.5
C8 C10 H101 109.5
C8 C10 H102 109.5
H101 C10 H102 109.5
C8 C10 H103 109.5
H101 C10 H103 109.5
H102 C10 H103 109.5
O1 S1 O2 113.46(10)
O1 S1 O3 112.00(13)
O2 S1 O3 111.28(14)
O1 S1 C1 106.94(16)
O2 S1 C1 108.20(15)
O3 S1 C1 104.38(10)
N2 C11 N1 119.7(4)
N2 C11 N3 120.9(2)
N1 C11 N3 119.4(4)
N2 C12 C13 110.0(3)
N2 C12 H12A 109.7
C13 C12 H12A 109.7
N2 C12 H12B 109.7
C13 C12 H12B 109.7
H12A C12 H12B 108.2
C12 C13 C14 110.76(19)
C12 C13 H13A 109.5
C14 C13 H13A 109.5
C12 C13 H13B 109.5
C14 C13 H13B 109.5
H13A C13 H13B 108.1
N3 C14 C13 109.3(2)
N3 C14 H14A 109.8
C13 C14 H14A 109.8
N3 C14 H14B 109.8
C13 C14 H14B 109.8
H14A C14 H14B 108.3
C11 N1 H1 118(3)
C11 N1 H2 120(4)
H1 N1 H2 120(3)
C11 N2 C12 122.7(3)
C11 N2 H3 121(3)
C12 N2 H3 114(3)
C11 N3 C14 122.9(3)
C11 N3 H4 118(3)
C14 N3 H4 119(3)

loop_
_geom_bond_atom_site_label_1
_geom_bond_atom_site_label_2
_geom_bond_distance
C1 C2 1.520(3)
C1 S1 1.779(2)
C1 H1A 0.9700
C1 H1B 0.9700
C2 C3 1.540(4)
C2 C7 1.556(4)
C2 C8 1.558(3)
C3 O4 1.201(3)
C3 C4 1.507(4)
C4 C5 1.529(5)
C4 H41 0.9700
C4 H42 0.9700
C5 C8 1.548(4)
C5 C6 1.550(5)
C5 H51 0.9800
C6 C7 1.540(4)
C6 H61 0.9700
C6 H62 0.9700
C7 H71 0.9700
C7 H72 0.9700
C8 C9 1.520(4)
C8 C10 1.533(4)
C9 H91 0.9600
C9 H92 0.9600
C9 H93 0.9600
C10 H101 0.9600
C10 H102 0.9600
C10 H103 0.9600
S1 O1 1.444(2)
S1 O2 1.458(2)
S1 O3 1.4678(14)
C11 N2 1.319(5)
C11 N1 1.330(3)
C11 N3 1.332(5)
C12 N2 1.454(4)
C12 C13 1.496(5)
C12 H12A 0.9700
C12 H12B 0.9700
C13 C14 1.508(5)
C13 H13A 0.9700
C13 H13B 0.9700
C14 N3 1.458(4)
C14 H14A 0.9700
C14 H14B 0.9700
N1 H1 0.98(5)
N1 H2 0.77(5)
N2 H3 0.78(4)
N3 H4 0.81(4)

loop_
_geom_hbond_atom_site_label_D
_geom_hbond_atom_site_label_H
_geom_hbond_atom_site_label_A
_geom_hbond_site_symmetry_A
_geom_hbond_distance_DH
_geom_hbond_distance_HA
_geom_hbond_distance_DA
_geom_hbond_angle_DHA
N1 H1 O1 . 0.98(5) 1.90(5) 2.873(5) 173(4)
N1 H2 O2 1_565 0.77(5) 2.12(5) 2.888(5) 178(6)
N2 H3 O3 . 0.78(4) 2.13(4) 2.900(4) 169(3)
N3 H4 O3 1_565 0.81(4) 2.11(4) 2.908(4) 165(3)

loop_
_geom_torsion_atom_site_label_1
_geom_torsion_atom_site_label_2
_geom_torsion_atom_site_label_3
_geom_torsion_atom_site_label_4
_geom_torsion
S1 C1 C2 C3 -174.3(2)
S1 C1 C2 C7 71.4(3)
S1 C1 C2 C8 -57.5(4)
C1 C2 C3 O4 -16.5(5)
C7 C2 C3 O4 107.2(4)
C8 C2 C3 O4 -147.5(4)
C1 C2 C3 C4 163.9(3)
C7 C2 C3 C4 -72.5(3)
C8 C2 C3 C4 32.8(3)
O4 C3 C4 C5 -177.9(4)
C2 C3 C4 C5 1.8(4)
C3 C4 C5 C8 -36.4(3)
C3 C4 C5 C6 71.2(3)
C4 C5 C6 C7 -71.9(3)
C8 C5 C6 C7 35.8(3)
C5 C6 C7 C2 -1.5(3)
C1 C2 C7 C6 -171.4(2)
C3 C2 C7 C6 70.6(3)
C8 C2 C7 C6 -32.9(3)
C4 C5 C8 C9 -62.6(3)
C6 C5 C8 C9 -172.1(3)
C4 C5 C8 C10 175.3(3)
C6 C5 C8 C10 65.7(3)
C4 C5 C8 C2 55.4(3)
C6 C5 C8 C2 -54.1(3)
C1 C2 C8 C9 -53.8(3)
C3 C2 C8 C9 66.8(3)
C7 C2 C8 C9 171.7(3)
C1 C2 C8 C10 70.9(3)
C3 C2 C8 C10 -168.5(3)
C7 C2 C8 C10 -63.6(3)
C1 C2 C8 C5 -172.8(2)
C3 C2 C8 C5 -52.1(2)
C7 C2 C8 C5 52.7(2)
C2 C1 S1 O1 77.3(3)
C2 C1 S1 O2 -45.2(3)
C2 C1 S1 O3 -163.9(3)
N2 C12 C13 C14 -51.8(3)
C12 C13 C14 N3 51.3(3)
N1 C11 N2 C12 -179.2(3)
N3 C11 N2 C12 0.4(4)
C13 C12 N2 C11 26.5(4)
N2 C11 N3 C14 -0.6(4)
N1 C11 N3 C14 179.0(3)
C13 C14 N3 C11 -25.8(4)

loop_
_cod_related_entry_id
_cod_related_entry_database
_cod_related_entry_code
1 ChemSpider 30655338
